data_1545021
loop_
_publ_author_name
'Raymundo, Melina'
'Padgett, Clifford W.'
'Lynch, Will E.'

_publ_section_title
;
 Tris(2-methoxyphenyl)phosphine selenide
;
_journal_issue 1
_journal_name_full IUCrData
_journal_page_first x170009
_journal_paper_doi 10.1107/S2414314617000098
_journal_volume 2
_journal_year 2017
_chemical_formula_iupac 'C21 H21 O3 P Se'
_chemical_formula_moiety 'C21 H21 O3 P Se'
_chemical_formula_sum 'C21 H21 O3 P Se'
_chemical_formula_weight 431.31
_chemical_name_systematic
;
Tris(2-methoxyphenyl)phosphine selenide
;
_space_group_crystal_system monoclinic
_space_group_IT_number 14
_space_group_name_Hall '-P 2yn'
_space_group_name_H-M_alt 'P 1 21/n 1'
_symmetry_space_group_name_Hall '-P 2yn'
_symmetry_space_group_name_H-M 'P 1 21/n 1'
_atom_sites_solution_hydrogens geom
_atom_sites_solution_primary direct
_audit_creation_method
;
Olex2 1.2
(compiled 2016.02.19 svn.r3266 for OlexSys, GUI svn.r5155)
;
_cell_angle_alpha 90
_cell_angle_beta 99.414(7)
_cell_angle_gamma 90
_cell_formula_units_Z 4
_cell_length_a 8.351(4)
_cell_length_b 27.156(14)
_cell_length_c 8.545(4)
_cell_measurement_reflns_used 5181
_cell_measurement_temperature 173
_cell_measurement_theta_max 27.50
_cell_measurement_theta_min 2.40
_cell_volume 1911.7(16)
_computing_cell_refinement
;
<i>CrystalClear SM Expert</i> (Rigaku, 2011)
;
_computing_data_collection
;
<i>CrystalClear SM Expert</i> (Rigaku, 2011)
;
_computing_data_reduction
;
<i>CrystalClear SM Expert</i> (Rigaku, 2011)
;
_computing_molecular_graphics
;
<i>OLEX2</i> (Dolomanov <i>et al.</i>,  2009)
;
_computing_publication_material
;
<i>OLEX2</i> (Dolomanov <i>et al.</i>,  2009)
;
_computing_structure_refinement
;
SHELXL (Sheldrick, 2015)
;
_computing_structure_solution
;
SHELXS (Sheldrick, 2008)
;
_diffrn_ambient_temperature 173.0
_diffrn_detector_area_resol_mean 6.827
_diffrn_measured_fraction_theta_full 0.999
_diffrn_measured_fraction_theta_max 0.998
_diffrn_measurement_device_type 'Rigaku XtaLAB mini diffractometer'
_diffrn_measurement_method '\w scans'
_diffrn_radiation_type MoK\a
_diffrn_radiation_wavelength 0.71075
_diffrn_reflns_av_R_equivalents 0.0434
_diffrn_reflns_limit_h_max 10
_diffrn_reflns_limit_h_min -10
_diffrn_reflns_limit_k_max 35
_diffrn_reflns_limit_k_min -35
_diffrn_reflns_limit_l_max 11
_diffrn_reflns_limit_l_min -11
_diffrn_reflns_number 4389
_diffrn_reflns_theta_full 25.242
_diffrn_reflns_theta_max 27.532
_diffrn_reflns_theta_min 2.530
_diffrn_standards_number 0
_exptl_absorpt_coefficient_mu 2.066
_exptl_absorpt_correction_T_max 0.734
_exptl_absorpt_correction_T_min 0.556
_exptl_absorpt_correction_type multi-scan
_exptl_absorpt_process_details
;
(<i>REQAB</i>; Rigaku, 1998)
;
_exptl_crystal_colour Colorless
_exptl_crystal_density_diffrn 1.499
_exptl_crystal_density_method 'not measured'
_exptl_crystal_description Prism
_exptl_crystal_F_000 880
_exptl_crystal_size_max 0.4
_exptl_crystal_size_mid 0.2
_exptl_crystal_size_min 0.15
_refine_diff_density_max 0.390
_refine_diff_density_min -0.364
_refine_ls_extinction_method none
_refine_ls_goodness_of_fit_ref 1.088
_refine_ls_hydrogen_treatment constr
_refine_ls_matrix_type full
_refine_ls_number_parameters 238
_refine_ls_number_reflns 4389
_refine_ls_number_restraints 0
_refine_ls_restrained_S_all 1.088
_refine_ls_R_factor_all 0.0420
_refine_ls_R_factor_gt 0.0341
_refine_ls_shift/su_max 0.001
_refine_ls_shift/su_mean 0.000
_refine_ls_structure_factor_coef Fsqd
_refine_ls_weighting_details 'w=1/[\s^2^(Fo^2^)+(0.0251P)^2^+1.2505P] where P=(Fo^2^+2Fc^2^)/3'
_refine_ls_weighting_scheme calc
_refine_ls_wR_factor_gt 0.0772
_refine_ls_wR_factor_ref 0.0836
_reflns_number_gt 3819
_reflns_number_total 4389
_reflns_threshold_expression 'I > 2\s(I)'
_cod_data_source_file pk4010sup1.cif
_cod_data_source_block I
_cod_database_code 1545021
_shelx_space_group_comment
;
The symmetry employed for this shelxl refinement is uniquely defined
by the following loop, which should always be used as a source of
symmetry information in preference to the above space-group names.
They are only intended as comments.
;
_shelx_estimated_absorpt_t_min 0.492
_shelx_estimated_absorpt_t_max 0.747

loop_
_space_group_symop_operation_xyz
'x, y, z'
'-x+1/2, y+1/2, -z+1/2'
'-x, -y, -z'
'x-1/2, -y-1/2, z-1/2'

loop_
_atom_site_type_symbol
_atom_site_label
_atom_site_fract_x
_atom_site_fract_y
_atom_site_fract_z
_atom_site_U_iso_or_equiv
_atom_site_adp_type
_atom_site_calc_flag
_atom_site_occupancy
Se Se1 0.46784(3) 0.63422(2) -0.05815(3) 0.02628(8) Uani d 1
P P1 0.24136(7) 0.63436(2) 0.02326(7) 0.01802(12) Uani d 1
O O1 0.2527(2) 0.52932(6) -0.0484(2) 0.0295(4) Uani d 1
O O2 -0.0163(2) 0.62419(7) 0.2283(2) 0.0313(4) Uani d 1
O O3 0.1419(2) 0.70152(6) -0.2456(2) 0.0328(4) Uani d 1
C C1 0.0819(3) 0.59807(8) -0.0936(2) 0.0202(4) Uani d 1
C C2 0.1084(3) 0.54796(8) -0.1201(3) 0.0226(5) Uani d 1
C C3 -0.0102(3) 0.52009(9) -0.2140(3) 0.0302(5) Uani d 1
H H3 0.0089 0.4864 -0.2339 0.036 Uiso calc 1
C C4 -0.1558(3) 0.54181(10) -0.2780(3) 0.0337(6) Uani d 1
H H4 -0.2365 0.5228 -0.3424 0.040 Uiso calc 1
C C5 -0.1860(3) 0.59059(10) -0.2498(3) 0.0297(5) Uani d 1
H H5 -0.2872 0.6050 -0.2933 0.036 Uiso calc 1
C C6 -0.0674(3) 0.61862(9) -0.1575(3) 0.0247(5) Uani d 1
H H6 -0.0883 0.6522 -0.1377 0.030 Uiso calc 1
C C7 0.2889(3) 0.47934(9) -0.0828(4) 0.0385(6) Uani d 1
H H7A 0.2945 0.4761 -0.1960 0.058 Uiso calc 1
H H7B 0.2036 0.4577 -0.0557 0.058 Uiso calc 1
H H7C 0.3935 0.4700 -0.0203 0.058 Uiso calc 1
C C8 0.2598(3) 0.60968(8) 0.2241(3) 0.0208(4) Uani d 1
C C9 0.1291(3) 0.60840(8) 0.3091(3) 0.0230(5) Uani d 1
C C10 0.1516(3) 0.59136(9) 0.4641(3) 0.0308(5) Uani d 1
H H10 0.0640 0.5918 0.5225 0.037 Uiso calc 1
C C11 0.3022(3) 0.57369(9) 0.5338(3) 0.0334(6) Uani d 1
H H11 0.3179 0.5624 0.6404 0.040 Uiso calc 1
C C12 0.4297(3) 0.57243(9) 0.4491(3) 0.0300(5) Uani d 1
H H12 0.5313 0.5589 0.4955 0.036 Uiso calc 1
C C13 0.4087(3) 0.59105(8) 0.2959(3) 0.0252(5) Uani d 1
H H13 0.4976 0.5911 0.2393 0.030 Uiso calc 1
C C14 -0.1478(3) 0.63054(12) 0.3142(4) 0.0419(7) Uani d 1
H H14A -0.2449 0.6408 0.2412 0.063 Uiso calc 1
H H14B -0.1193 0.6558 0.3960 0.063 Uiso calc 1
H H14C -0.1694 0.5993 0.3645 0.063 Uiso calc 1
C C15 0.1653(3) 0.69686(8) 0.0308(3) 0.0226(5) Uani d 1
C C16 0.1256(3) 0.72478(8) -0.1088(3) 0.0252(5) Uani d 1
C C17 0.0718(3) 0.77322(9) -0.1014(3) 0.0318(6) Uani d 1
H H17 0.0434 0.7919 -0.1959 0.038 Uiso calc 1
C C18 0.0603(4) 0.79385(10) 0.0433(3) 0.0404(7) Uani d 1
H H18 0.0207 0.8265 0.0477 0.048 Uiso calc 1
C C19 0.1054(4) 0.76776(10) 0.1826(3) 0.0409(7) Uani d 1
H H19 0.1008 0.7828 0.2822 0.049 Uiso calc 1
C C20 0.1571(3) 0.71963(9) 0.1754(3) 0.0297(5) Uani d 1
H H20 0.1878 0.7017 0.2710 0.036 Uiso calc 1
C C21 0.1161(5) 0.72893(11) -0.3881(3) 0.0523(8) Uani d 1
H H21A 0.1326 0.7076 -0.4767 0.078 Uiso calc 1
H H21B 0.1930 0.7564 -0.3798 0.078 Uiso calc 1
H H21C 0.0049 0.7417 -0.4067 0.078 Uiso calc 1

loop_
_atom_site_aniso_label
_atom_site_aniso_U_11
_atom_site_aniso_U_22
_atom_site_aniso_U_33
_atom_site_aniso_U_12
_atom_site_aniso_U_13
_atom_site_aniso_U_23
Se1 0.02445(14) 0.02560(14) 0.03081(14) -0.00104(9) 0.01052(10) 0.00186(9)
P1 0.0201(3) 0.0154(3) 0.0187(3) 0.0008(2) 0.0037(2) 0.0000(2)
O1 0.0259(9) 0.0186(8) 0.0417(10) 0.0034(7) -0.0018(7) -0.0005(7)
O2 0.0210(9) 0.0437(10) 0.0299(9) 0.0038(7) 0.0067(7) 0.0032(8)
O3 0.0511(11) 0.0251(9) 0.0225(8) 0.0054(8) 0.0063(8) 0.0028(7)
C1 0.0236(11) 0.0189(10) 0.0188(10) -0.0005(8) 0.0050(8) 0.0000(8)
C2 0.0227(11) 0.0215(11) 0.0241(11) -0.0003(9) 0.0051(9) 0.0003(9)
C3 0.0335(13) 0.0221(12) 0.0341(13) -0.0045(10) 0.0032(10) -0.0043(10)
C4 0.0298(13) 0.0352(14) 0.0338(14) -0.0098(11) -0.0020(10) -0.0037(11)
C5 0.0226(12) 0.0361(14) 0.0281(12) -0.0016(10) -0.0026(9) 0.0013(10)
C6 0.0229(11) 0.0250(12) 0.0258(12) 0.0017(9) 0.0031(9) -0.0004(9)
C7 0.0373(15) 0.0199(12) 0.0580(18) 0.0070(11) 0.0075(13) -0.0003(12)
C8 0.0221(11) 0.0183(10) 0.0217(11) -0.0005(8) 0.0028(8) -0.0009(8)
C9 0.0247(11) 0.0205(11) 0.0239(11) 0.0007(9) 0.0040(9) -0.0006(9)
C10 0.0385(14) 0.0320(13) 0.0233(12) -0.0049(11) 0.0094(10) -0.0004(10)
C11 0.0447(16) 0.0321(13) 0.0211(12) -0.0071(11) -0.0016(11) 0.0033(10)
C12 0.0292(13) 0.0292(13) 0.0281(12) 0.0003(10) -0.0058(10) 0.0005(10)
C13 0.0240(12) 0.0232(11) 0.0279(12) -0.0001(9) 0.0028(9) -0.0005(9)
C14 0.0235(13) 0.061(2) 0.0434(16) 0.0027(12) 0.0127(11) -0.0108(14)
C15 0.0261(12) 0.0172(10) 0.0245(11) 0.0018(9) 0.0044(9) -0.0018(9)
C16 0.0288(12) 0.0202(11) 0.0265(12) -0.0008(9) 0.0041(9) 0.0012(9)
C17 0.0350(14) 0.0210(12) 0.0379(14) 0.0029(10) 0.0011(11) 0.0032(10)
C18 0.0530(18) 0.0187(12) 0.0492(17) 0.0071(11) 0.0078(14) -0.0043(11)
C19 0.0614(19) 0.0271(13) 0.0352(15) 0.0051(13) 0.0110(13) -0.0116(11)
C20 0.0409(14) 0.0230(12) 0.0246(12) 0.0056(10) 0.0041(10) -0.0022(9)
C21 0.092(3) 0.0396(16) 0.0259(14) 0.0070(17) 0.0108(15) 0.0078(12)

loop_
_atom_type_symbol
_atom_type_description
_atom_type_scat_dispersion_real
_atom_type_scat_dispersion_imag
_atom_type_scat_source
C C 0.0030 0.0020 'International Tables Vol C Tables 4.2.6.8 and 6.1.1.4'
H H 0.0000 0.0000 'International Tables Vol C Tables 4.2.6.8 and 6.1.1.4'
O O 0.0110 0.0060 'International Tables Vol C Tables 4.2.6.8 and 6.1.1.4'
P P 0.1020 0.0940 'International Tables Vol C Tables 4.2.6.8 and 6.1.1.4'
Se Se -0.0930 2.2260 'International Tables Vol C Tables 4.2.6.8 and 6.1.1.4'

loop_
_geom_angle_atom_site_label_1
_geom_angle_atom_site_label_2
_geom_angle_atom_site_label_3
_geom_angle
C1 P1 Se1 115.57(8)
C1 P1 C8 105.00(10)
C8 P1 Se1 111.43(8)
C15 P1 Se1 110.44(8)
C15 P1 C1 107.27(11)
C15 P1 C8 106.60(10)
C2 O1 C7 117.57(19)
C9 O2 C14 118.3(2)
C16 O3 C21 118.4(2)
C2 C1 P1 119.58(17)
C6 C1 P1 121.75(17)
C6 C1 C2 118.7(2)
O1 C2 C1 116.14(19)
O1 C2 C3 123.6(2)
C3 C2 C1 120.3(2)
C2 C3 H3 120.2
C4 C3 C2 119.6(2)
C4 C3 H3 120.2
C3 C4 H4 119.5
C5 C4 C3 121.0(2)
C5 C4 H4 119.5
C4 C5 H5 120.2
C4 C5 C6 119.5(2)
C6 C5 H5 120.2
C1 C6 H6 119.6
C5 C6 C1 120.8(2)
C5 C6 H6 119.6
O1 C7 H7A 109.5
O1 C7 H7B 109.5
O1 C7 H7C 109.5
H7A C7 H7B 109.5
H7A C7 H7C 109.5
H7B C7 H7C 109.5
C9 C8 P1 122.77(17)
C13 C8 P1 118.76(17)
C13 C8 C9 118.5(2)
O2 C9 C8 115.6(2)
O2 C9 C10 124.0(2)
C10 C9 C8 120.4(2)
C9 C10 H10 120.1
C11 C10 C9 119.8(2)
C11 C10 H10 120.1
C10 C11 H11 119.8
C12 C11 C10 120.4(2)
C12 C11 H11 119.8
C11 C12 H12 120.1
C11 C12 C13 119.7(2)
C13 C12 H12 120.1
C8 C13 H13 119.5
C12 C13 C8 121.0(2)
C12 C13 H13 119.5
O2 C14 H14A 109.5
O2 C14 H14B 109.5
O2 C14 H14C 109.5
H14A C14 H14B 109.5
H14A C14 H14C 109.5
H14B C14 H14C 109.5
C16 C15 P1 120.56(17)
C20 C15 P1 120.96(18)
C20 C15 C16 118.3(2)
O3 C16 C15 115.9(2)
O3 C16 C17 123.9(2)
C17 C16 C15 120.2(2)
C16 C17 H17 120.2
C18 C17 C16 119.7(2)
C18 C17 H17 120.2
C17 C18 H18 119.5
C17 C18 C19 121.1(2)
C19 C18 H18 119.5
C18 C19 H19 120.4
C20 C19 C18 119.3(2)
C20 C19 H19 120.4
C15 C20 H20 119.3
C19 C20 C15 121.4(2)
C19 C20 H20 119.3
O3 C21 H21A 109.5
O3 C21 H21B 109.5
O3 C21 H21C 109.5
H21A C21 H21B 109.5
H21A C21 H21C 109.5
H21B C21 H21C 109.5

loop_
_geom_bond_atom_site_label_1
_geom_bond_atom_site_label_2
_geom_bond_distance
Se1 P1 2.1194(11)
P1 C1 1.818(2)
P1 C8 1.825(2)
P1 C15 1.817(2)
O1 C2 1.358(3)
O1 C7 1.432(3)
O2 C9 1.364(3)
O2 C14 1.428(3)
O3 C16 1.354(3)
O3 C21 1.414(3)
C1 C2 1.403(3)
C1 C6 1.393(3)
C2 C3 1.391(3)
C3 H3 0.9500
C3 C4 1.382(4)
C4 H4 0.9500
C4 C5 1.377(4)
C5 H5 0.9500
C5 C6 1.388(3)
C6 H6 0.9500
C7 H7A 0.9800
C7 H7B 0.9800
C7 H7C 0.9800
C8 C9 1.407(3)
C8 C13 1.389(3)
C9 C10 1.387(3)
C10 H10 0.9500
C10 C11 1.386(4)
C11 H11 0.9500
C11 C12 1.382(4)
C12 H12 0.9500
C12 C13 1.387(3)
C13 H13 0.9500
C14 H14A 0.9800
C14 H14B 0.9800
C14 H14C 0.9800
C15 C16 1.407(3)
C15 C20 1.393(3)
C16 C17 1.394(3)
C17 H17 0.9500
C17 C18 1.376(4)
C18 H18 0.9500
C18 C19 1.384(4)
C19 H19 0.9500
C19 C20 1.381(3)
C20 H20 0.9500
C21 H21A 0.9800
C21 H21B 0.9800
C21 H21C 0.9800

loop_
_geom_hbond_atom_site_label_D
_geom_hbond_atom_site_label_H
_geom_hbond_atom_site_label_A
_geom_hbond_site_symmetry_A
_geom_hbond_distance_DH
_geom_hbond_distance_HA
_geom_hbond_distance_DA
_geom_hbond_angle_DHA
_geom_hbond_publ_flag
C13 H13 Se1 ? 0.95 2.77 3.356(3) 120 y
C19 H19 Se1 4_576 0.95 2.94 3.761(3) 145 y
C7 H7B Cg1 3_565 0.98 2.76 3.602(4) 144 y
C10 H10 Cg1 1_556 0.95 2.83 3.658(3) 146 y

loop_
_geom_torsion_atom_site_label_1
_geom_torsion_atom_site_label_2
_geom_torsion_atom_site_label_3
_geom_torsion_atom_site_label_4
_geom_torsion
Se1 P1 C1 C2 55.84(19)
Se1 P1 C1 C6 -124.48(17)
Se1 P1 C8 C9 176.18(16)
Se1 P1 C8 C13 -4.3(2)
Se1 P1 C15 C16 63.9(2)
Se1 P1 C15 C20 -111.01(19)
P1 C1 C2 O1 2.9(3)
P1 C1 C2 C3 -177.69(18)
P1 C1 C6 C5 178.31(18)
P1 C8 C9 O2 3.7(3)
P1 C8 C9 C10 -176.97(18)
P1 C8 C13 C12 179.20(18)
P1 C15 C16 O3 2.4(3)
P1 C15 C16 C17 -178.10(19)
P1 C15 C20 C19 177.5(2)
O1 C2 C3 C4 177.9(2)
O2 C9 C10 C11 176.7(2)
O3 C16 C17 C18 -179.5(2)
C1 P1 C8 C9 -58.0(2)
C1 P1 C8 C13 121.56(19)
C1 P1 C15 C16 -62.9(2)
C1 P1 C15 C20 122.2(2)
C1 C2 C3 C4 -1.5(4)
C2 C1 C6 C5 -2.0(3)
C2 C3 C4 C5 -0.3(4)
C3 C4 C5 C6 0.9(4)
C4 C5 C6 C1 0.3(4)
C6 C1 C2 O1 -176.8(2)
C6 C1 C2 C3 2.6(3)
C7 O1 C2 C1 -175.3(2)
C7 O1 C2 C3 5.3(3)
C8 P1 C1 C2 -67.4(2)
C8 P1 C1 C6 112.3(2)
C8 P1 C15 C16 -174.95(18)
C8 P1 C15 C20 10.2(2)
C8 C9 C10 C11 -2.5(4)
C9 C8 C13 C12 -1.2(3)
C9 C10 C11 C12 -0.7(4)
C10 C11 C12 C13 3.0(4)
C11 C12 C13 C8 -2.0(4)
C13 C8 C9 O2 -175.8(2)
C13 C8 C9 C10 3.5(3)
C14 O2 C9 C8 -171.1(2)
C14 O2 C9 C10 9.6(3)
C15 P1 C1 C2 179.50(17)
C15 P1 C1 C6 -0.8(2)
C15 P1 C8 C9 55.6(2)
C15 P1 C8 C13 -124.83(19)
C15 C16 C17 C18 1.0(4)
C16 C15 C20 C19 2.5(4)
C16 C17 C18 C19 1.8(4)
C17 C18 C19 C20 -2.4(5)
C18 C19 C20 C15 0.2(4)
C20 C15 C16 O3 177.4(2)
C20 C15 C16 C17 -3.1(4)
C21 O3 C16 C15 -175.0(2)
C21 O3 C16 C17 5.5(4)

_cod_database_fobs_code 1545021
